data_2311933
loop_
_publ_author_name
'Geiger, David K.'
'Geiger, H. Cristina'
'Moore, Shawn M.'
'Roberts, William R.'

_publ_section_title
;
 Structural characterization, gelation ability, and energy-framework
 analysis of two bis(long-chain ester)-substituted 4,4'-biphenyl
 compounds.
;
_journal_coeditor_code OV3098
_journal_issue 'Pt 10'
_journal_name_full 'Acta crystallographica. Section C, Structural chemistry'
_journal_page_first 791
_journal_page_last 796
_journal_paper_doi 10.1107/S2053229617013237
_journal_volume 73
_journal_year 2017
_chemical_formula_moiety 'C28 H38 O6'
_chemical_formula_sum 'C28 H38 O6'
_chemical_formula_weight 470.58
_chemical_name_common BBO6-Et
_chemical_name_systematic
;
4,4'-Bis[5-(ethoxycarbonyl)pentyloxy]biphenyl
;
_space_group_crystal_system monoclinic
_space_group_IT_number 14
_space_group_name_Hall '-P 2ybc'
_space_group_name_H-M_alt 'P 1 21/c 1'
_atom_sites_solution_hydrogens geom
_atom_sites_solution_primary direct
_atom_sites_solution_secondary difmap
_cell_angle_alpha 90
_cell_angle_beta 95.872(8)
_cell_angle_gamma 90
_cell_formula_units_Z 2
_cell_length_a 26.594(7)
_cell_length_b 7.5344(17)
_cell_length_c 6.5302(14)
_cell_measurement_reflns_used 1805
_cell_measurement_temperature 200.(2)
_cell_measurement_theta_max 24.8750
_cell_measurement_theta_min 2.3063
_cell_volume 1301.6(5)
_computing_cell_refinement
;
SAINT (Bruker, 2013)
;
_computing_data_collection
;
APEX2  (Bruker, 2013)
;
_computing_data_reduction
;
SAINT (Bruker, 2013)
;
_computing_molecular_graphics
;
PLATON (Spek, 2009) and Mercury (Macrae <i>et al.</i>, 2008)
;
_computing_publication_material
;
publCIF (Westrip, 2010)
;
_computing_structure_refinement
;
SHELXL2014 (Sheldrick, 2015)
;
_computing_structure_solution
;
SHELXS97 (Sheldrick, 2008)
;
_diffrn_ambient_temperature 200.(2)
_diffrn_detector_area_resol_mean 8.3330
_diffrn_measured_fraction_theta_full 0.997
_diffrn_measured_fraction_theta_max 0.997
_diffrn_measurement_device_type 'Bruker SMART X2S benchtop'
_diffrn_measurement_method \w
_diffrn_radiation_monochromator 'doubly curved silicon crystal'
_diffrn_radiation_type MoKa
_diffrn_radiation_wavelength 0.71073
_diffrn_reflns_av_R_equivalents 0.0568
_diffrn_reflns_limit_h_max 15
_diffrn_reflns_limit_h_min -31
_diffrn_reflns_limit_k_max 8
_diffrn_reflns_limit_k_min -9
_diffrn_reflns_limit_l_max 7
_diffrn_reflns_limit_l_min -7
_diffrn_reflns_number 7714
_diffrn_reflns_theta_full 25.25
_diffrn_reflns_theta_max 25.25
_diffrn_reflns_theta_min 1.54
_exptl_absorpt_coefficient_mu 0.083
_exptl_absorpt_correction_T_max 1.00
_exptl_absorpt_correction_T_min 0.65
_exptl_absorpt_correction_type multi-scan
_exptl_absorpt_process_details
;
(SADABS; Bruker, 2013)
;
_exptl_crystal_colour 'clear colourless'
_exptl_crystal_density_diffrn 1.201
_exptl_crystal_density_method 'not measured'
_exptl_crystal_description plate
_exptl_crystal_F_000 508
_exptl_crystal_size_max 0.500
_exptl_crystal_size_mid 0.500
_exptl_crystal_size_min 0.050
_refine_diff_density_max 0.264
_refine_diff_density_min -0.370
_refine_ls_extinction_coef 0.013(4)
_refine_ls_extinction_method
;
SHELXL2014 (Sheldrick, 2015)
;
_refine_ls_goodness_of_fit_ref 1.055
_refine_ls_hydrogen_treatment constr
_refine_ls_matrix_type full
_refine_ls_number_parameters 164
_refine_ls_number_reflns 2328
_refine_ls_number_restraints 34
_refine_ls_restrained_S_all 1.093
_refine_ls_R_factor_all 0.1204
_refine_ls_R_factor_gt 0.0725
_refine_ls_shift/su_max 0.000
_refine_ls_shift/su_mean 0.000
_refine_ls_structure_factor_coef Fsqd
_refine_ls_weighting_details 'w = 1/[\s^2^(Fo^2^)+(0.1115P)^2^+0.3294P] where P=(Fo^2^+2Fc^2^)/3'
_refine_ls_weighting_scheme calc
_refine_ls_wR_factor_gt 0.1958
_refine_ls_wR_factor_ref 0.2322
_reflns_number_gt 1374
_reflns_number_total 2328
_reflns_threshold_expression I>2\s(I)
_cod_data_source_file ov3098sup1.cif
_cod_data_source_block BBO6-Et
_cod_database_code 2311933

loop_
_space_group_symop_operation_xyz
'x, y, z'
'-x, y+1/2, -z+1/2'
'-x, -y, -z'
'x, -y-1/2, z-1/2'

loop_
_atom_site_type_symbol
_atom_site_label
_atom_site_fract_x
_atom_site_fract_y
_atom_site_fract_z
_atom_site_U_iso_or_equiv
_atom_site_adp_type
_atom_site_calc_flag
_atom_site_occupancy
_atom_site_disorder_assembly
_atom_site_disorder_group
O O1 0.33045(7) 0.4751(3) 0.2409(3) 0.0621(6) Uani d 1.0 . .
C C1 0.37790(11) 0.4917(3) 0.1818(4) 0.0497(7) Uani d 1.0 . .
C C2 0.41746(11) 0.5820(4) 0.2898(5) 0.0606(8) Uani d 1.0 . .
H H2 0.4122 0.6426 0.4134 0.073 Uiso calc 1.0 . .
C C3 0.46432(11) 0.5840(4) 0.2182(4) 0.0593(8) Uani d 1.0 . .
H H3 0.4909 0.6462 0.2958 0.071 Uiso calc 1.0 . .
C C4 0.47493(9) 0.4989(3) 0.0362(4) 0.0433(6) Uani d 1.0 . .
C C5 0.43364(10) 0.4116(3) -0.0682(4) 0.0505(7) Uani d 1.0 . .
H H5 0.4382 0.352 -0.1931 0.061 Uiso calc 1.0 . .
C C6 0.38696(11) 0.4081(4) 0.0014(4) 0.0539(7) Uani d 1.0 . .
H H6 0.3602 0.3468 -0.0761 0.065 Uiso calc 1.0 . .
C C7 0.32081(11) 0.5378(4) 0.4384(4) 0.0604(8) Uani d 1.0 . .
H H7A 0.3217 0.6691 0.4415 0.073 Uiso calc 1.0 . .
H H7B 0.3468 0.4925 0.5449 0.073 Uiso calc 1.0 . .
C C8 0.26938(11) 0.4720(4) 0.4791(5) 0.0644(8) Uani d 1.0 . .
H H8A 0.2699 0.3406 0.4827 0.077 Uiso calc 1.0 . .
H H8B 0.2445 0.5086 0.3637 0.077 Uiso calc 1.0 . .
C C9 0.25215(12) 0.5395(4) 0.6775(5) 0.0647(9) Uani d 1.0 . .
H H9A 0.2529 0.6709 0.6765 0.078 Uiso calc 1.0 . .
H H9B 0.2762 0.4986 0.7936 0.078 Uiso calc 1.0 . .
C C10 0.19930(12) 0.4786(4) 0.7133(5) 0.0669(9) Uani d 1.0 . .
H H10A 0.1754 0.5167 0.5952 0.08 Uiso calc 1.0 . .
H H10B 0.1988 0.3472 0.7178 0.08 Uiso calc 1.0 . .
C C11 0.18125(13) 0.5489(5) 0.9078(6) 0.0841(11) Uani d 1.0 . .
H H11A 0.2054 0.5105 1.0249 0.101 Uiso calc 1.0 . .
H H11B 0.1823 0.6801 0.9029 0.101 Uiso calc 1.0 . .
O O2 0.09980(13) 0.4309(6) 0.8264(6) 0.1611(17) Uani d 1.0 . .
C C12 0.13091(16) 0.4956(6) 0.9495(8) 0.0931(12) Uani d 1.0 . .
O O3 0.11934(12) 0.5317(5) 1.1327(6) 0.1322(13) Uani d 1.0 . .
C C13 0.0754(3) 0.4721(17) 1.213(2) 0.154(4) Uani d 0.648(15) A 1
H H13A 0.0548 0.4027 1.1062 0.185 Uiso calc 0.648(15) A 1
H H13B 0.0849 0.3925 1.331 0.185 Uiso calc 0.648(15) A 1
C C14 0.0467(4) 0.6111(18) 1.277(2) 0.149(4) Uani d 0.648(15) A 1
H H14A 0.0674 0.684 1.3768 0.224 Uiso calc 0.648(15) A 1
H H14B 0.0178 0.5636 1.3407 0.224 Uiso calc 0.648(15) A 1
H H14C 0.0345 0.6841 1.1576 0.224 Uiso calc 0.648(15) A 1
C C23 0.0673(2) 0.508(4) 1.141(3) 0.154(4) Uani d 0.352(15) A 2
H H23A 0.0565 0.3919 1.0802 0.185 Uiso calc 0.352(15) A 2
H H23B 0.0481 0.6029 1.0633 0.185 Uiso calc 0.352(15) A 2
C C24 0.0585(9) 0.514(4) 1.351(3) 0.149(4) Uani d 0.352(15) A 2
H H24A 0.0826 0.595 1.425 0.224 Uiso calc 0.352(15) A 2
H H24B 0.0626 0.3946 1.4103 0.224 Uiso calc 0.352(15) A 2
H H24C 0.024 0.5556 1.3618 0.224 Uiso calc 0.352(15) A 2

loop_
_atom_site_aniso_label
_atom_site_aniso_U_11
_atom_site_aniso_U_22
_atom_site_aniso_U_33
_atom_site_aniso_U_12
_atom_site_aniso_U_13
_atom_site_aniso_U_23
O1 0.0606(14) 0.0730(13) 0.0517(13) -0.0035(10) 0.0014(10) -0.0074(10)
C1 0.0582(18) 0.0454(14) 0.0449(17) 0.0036(12) 0.0020(13) 0.0044(12)
C2 0.068(2) 0.0599(17) 0.0539(19) -0.0092(15) 0.0088(15) -0.0181(14)
C3 0.066(2) 0.0552(16) 0.0546(18) -0.0130(14) -0.0009(14) -0.0180(14)
C4 0.0593(16) 0.0314(12) 0.0371(14) 0.0003(11) -0.0047(11) 0.0022(10)
C5 0.0598(18) 0.0512(14) 0.0388(15) -0.0009(13) -0.0034(12) -0.0061(12)
C6 0.0580(18) 0.0566(15) 0.0443(16) -0.0044(13) -0.0083(13) -0.0030(13)
C7 0.0639(19) 0.0612(16) 0.055(2) 0.0043(14) 0.0003(15) -0.0028(14)
C8 0.0586(19) 0.0721(18) 0.061(2) 0.0001(14) 0.0015(15) -0.0065(15)
C9 0.0605(19) 0.0709(18) 0.061(2) 0.0058(15) -0.0015(15) -0.0040(15)
C10 0.065(2) 0.0684(18) 0.066(2) 0.0011(15) -0.0015(16) -0.0007(15)
C11 0.070(2) 0.103(3) 0.080(3) -0.0058(19) 0.0096(19) -0.014(2)
O2 0.108(3) 0.227(4) 0.151(3) -0.068(3) 0.031(2) -0.036(3)
C12 0.075(3) 0.103(3) 0.104(4) -0.009(2) 0.021(3) -0.004(2)
O3 0.107(2) 0.166(3) 0.133(3) -0.024(2) 0.063(2) -0.017(2)
C13 0.136(5) 0.168(6) 0.171(7) -0.013(4) 0.078(5) 0.002(5)
C14 0.116(6) 0.161(9) 0.179(9) 0.005(6) 0.055(6) -0.014(7)
C23 0.136(5) 0.168(6) 0.171(7) -0.013(4) 0.078(5) 0.002(5)
C24 0.116(6) 0.161(9) 0.179(9) 0.005(6) 0.055(6) -0.014(7)

loop_
_atom_type_symbol
_atom_type_description
_atom_type_scat_dispersion_real
_atom_type_scat_dispersion_imag
_atom_type_scat_source
C C 0.0033 0.0016 'International Tables Vol C Tables 4.2.6.8 and 6.1.1.4'
H H 0.0000 0.0000 'International Tables Vol C Tables 4.2.6.8 and 6.1.1.4'
O O 0.0106 0.0060 'International Tables Vol C Tables 4.2.6.8 and 6.1.1.4'

loop_
_geom_angle_atom_site_label_1
_geom_angle_atom_site_label_2
_geom_angle_atom_site_label_3
_geom_angle_site_symmetry_3
_geom_angle
C1 O1 C7 . 119.0(2)
O1 C1 C6 . 116.6(2)
O1 C1 C2 . 125.3(2)
C6 C1 C2 . 118.0(3)
C3 C2 C1 . 120.0(3)
C3 C2 H2 . 120.0
C1 C2 H2 . 120.0
C2 C3 C4 . 123.4(3)
C2 C3 H3 . 118.3
C4 C3 H3 . 118.3
C5 C4 C3 . 114.3(2)
C5 C4 C4 3_665 123.1(3)
C3 C4 C4 3_665 122.5(3)
C6 C5 C4 . 122.9(3)
C6 C5 H5 . 118.5
C4 C5 H5 . 118.5
C5 C6 C1 . 121.3(3)
C5 C6 H6 . 119.3
C1 C6 H6 . 119.3
O1 C7 C8 . 107.6(2)
O1 C7 H7A . 110.2
C8 C7 H7A . 110.2
O1 C7 H7B . 110.2
C8 C7 H7B . 110.2
H7A C7 H7B . 108.5
C7 C8 C9 . 113.8(3)
C7 C8 H8A . 108.8
C9 C8 H8A . 108.8
C7 C8 H8B . 108.8
C9 C8 H8B . 108.8
H8A C8 H8B . 107.7
C8 C9 C10 . 113.4(3)
C8 C9 H9A . 108.9
C10 C9 H9A . 108.9
C8 C9 H9B . 108.9
C10 C9 H9B . 108.9
H9A C9 H9B . 107.7
C11 C10 C9 . 113.9(3)
C11 C10 H10A . 108.8
C9 C10 H10A . 108.8
C11 C10 H10B . 108.8
C9 C10 H10B . 108.8
H10A C10 H10B . 107.7
C12 C11 C10 . 116.3(3)
C12 C11 H11A . 108.2
C10 C11 H11A . 108.2
C12 C11 H11B . 108.2
C10 C11 H11B . 108.2
H11A C11 H11B . 107.4
O2 C12 O3 . 119.5(4)
O2 C12 C11 . 125.1(4)
O3 C12 C11 . 115.3(4)
C12 O3 C23 . 109.8(9)
C12 O3 C13 . 124.3(8)
C14 C13 O3 . 112.1(9)
C14 C13 H13A . 109.2
O3 C13 H13A . 109.2
C14 C13 H13B . 109.2
O3 C13 H13B . 109.2
H13A C13 H13B . 107.9
C13 C14 H14A . 109.5
C13 C14 H14B . 109.5
H14A C14 H14B . 109.5
C13 C14 H14C . 109.5
H14A C14 H14C . 109.5
H14B C14 H14C . 109.5
O3 C23 C24 . 107.3(15)
O3 C23 H23A . 110.3
C24 C23 H23A . 110.3
O3 C23 H23B . 110.3
C24 C23 H23B . 110.2
H23A C23 H23B . 108.5
C23 C24 H24A . 109.5
C23 C24 H24B . 109.5
H24A C24 H24B . 109.5
C23 C24 H24C . 109.5
H24A C24 H24C . 109.5
H24B C24 H24C . 109.5

loop_
_geom_bond_atom_site_label_1
_geom_bond_atom_site_label_2
_geom_bond_site_symmetry_2
_geom_bond_distance
O1 C1 . 1.363(3)
O1 C7 . 1.421(3)
C1 C6 . 1.379(4)
C1 C2 . 1.384(4)
C2 C3 . 1.375(4)
C2 H2 . 0.95
C3 C4 . 1.404(4)
C3 H3 . 0.95
C4 C5 . 1.396(3)
C4 C4 3_665 1.460(5)
C5 C6 . 1.365(4)
C5 H5 . 0.95
C6 H6 . 0.95
C7 C8 . 1.504(4)
C7 H7A . 0.99
C7 H7B . 0.99
C8 C9 . 1.506(4)
C8 H8A . 0.99
C8 H8B . 0.99
C9 C10 . 1.519(4)
C9 H9A . 0.99
C9 H9B . 0.99
C10 C11 . 1.499(5)
C10 H10A . 0.99
C10 H10B . 0.99
C11 C12 . 1.450(5)
C11 H11A . 0.99
C11 H11B . 0.99
O2 C12 . 1.197(5)
C12 O3 . 1.294(5)
O3 C23 . 1.4012(11)
O3 C13 . 1.4021(11)
C13 C14 . 1.385(13)
C13 H13A . 0.99
C13 H13B . 0.99
C14 H14A . 0.98
C14 H14B . 0.98
C14 H14C . 0.98
C23 C24 . 1.412(18)
C23 H23A . 0.99
C23 H23B . 0.99
C24 H24A . 0.98
C24 H24B . 0.98
C24 H24C . 0.98

loop_
_geom_hbond_atom_site_label_D
_geom_hbond_atom_site_label_H
_geom_hbond_atom_site_label_A
_geom_hbond_site_symmetry_A
_geom_hbond_distance_DH
_geom_hbond_distance_HA
_geom_hbond_distance_DA
_geom_hbond_angle_DHA
_geom_hbond_publ_flag
C13 H13B O2 4_556 0.99 2.47 3.177(13) 128 yes
C6 H6 O1 4_565 0.95 2.78 3.601(3) 145 yes
C5 H5 <i>Cg</i> 4_565 0.95 2.92 3.716(3) 142 yes
C2 H2 <i>Cg</i> 4_576 0.95 3.02 3.799(3) 141 yes

loop_
_geom_torsion_atom_site_label_1
_geom_torsion_atom_site_label_2
_geom_torsion_atom_site_label_3
_geom_torsion_atom_site_label_4
_geom_torsion_site_symmetry_1
_geom_torsion_site_symmetry_4
_geom_torsion
C7 O1 C1 C6 . . 171.6(2)
C7 O1 C1 C2 . . -7.1(4)
O1 C1 C2 C3 . . 177.6(3)
C6 C1 C2 C3 . . -1.1(4)
C1 C2 C3 C4 . . 0.5(5)
C2 C3 C4 C5 . . 0.3(4)
C2 C3 C4 C4 . 3_665 -179.4(3)
C3 C4 C5 C6 . . -0.5(4)
C4 C4 C5 C6 3_665 . 179.2(3)
C4 C5 C6 C1 . . -0.1(4)
O1 C1 C6 C5 . . -177.9(2)
C2 C1 C6 C5 . . 0.9(4)
C1 O1 C7 C8 . . -169.2(2)
O1 C7 C8 C9 . . -175.7(2)
C7 C8 C9 C10 . . 177.7(2)
C8 C9 C10 C11 . . -178.5(3)
C9 C10 C11 C12 . . 179.7(3)
C10 C11 C12 O2 . . -15.2(7)
C10 C11 C12 O3 . . 168.7(3)
O2 C12 O3 C23 . . -8.4(16)
C11 C12 O3 C23 . . 168.0(15)
O2 C12 O3 C13 . . 12.0(10)
C11 C12 O3 C13 . . -171.6(8)
C12 O3 C13 C14 . . -122.9(14)
C12 O3 C23 C24 . . 168.(2)
